data_4340732
loop_
_publ_author_name
'Abe, Tsukasa'
'Morimoto, Yuma'
'Tano, Tetsuro'
'Mieda, Kaoru'
'Sugimoto, Hideki'
'Fujieda, Nobutaka'
'Ogura, Takashi'
'Itoh, Shinobu'

_publ_section_title
;
 Geometric control of nuclearity in copper(i)/dioxygen chemistry.
;
_journal_issue 16
_journal_name_full 'Inorganic chemistry'
_journal_page_first 8786
_journal_page_last 8794
_journal_paper_doi 10.1021/ic501461n
_journal_volume 53
_journal_year 2014
_chemical_formula_moiety 'C13 H23 Cl Cu F6 N3 P'
_chemical_formula_sum 'C13 H23 Cl Cu F6 N3 P'
_chemical_formula_weight 465.31
_space_group_IT_number 2
_symmetry_cell_setting triclinic
_symmetry_Int_Tables_number 2
_symmetry_space_group_name_Hall '-P 1'
_symmetry_space_group_name_H-M 'P -1'
_atom_sites_solution_hydrogens geom
_atom_sites_solution_primary direct
_atom_sites_solution_secondary difmap
_cell_angle_alpha 80.575(3)
_cell_angle_beta 86.350(3)
_cell_angle_gamma 74.451(3)
_cell_formula_units_Z 2
_cell_length_a 7.7922(7)
_cell_length_b 8.7425(7)
_cell_length_c 14.1722(14)
_cell_measurement_reflns_used 8328
_cell_measurement_temperature 103
_cell_measurement_theta_max 27.50
_cell_measurement_theta_min 3.03
_cell_volume 917.37(14)
_computing_cell_refinement 'RAPID AUTO'
_computing_data_collection 'RAPID AUTO (Rigaku, ????)'
_computing_data_reduction 'RAPID AUTO'
_computing_molecular_graphics 'CrystalStructure 4.0'
_computing_publication_material 'CrystalStructure 4.0 (Rigaku, 2010)'
_computing_structure_refinement 'SHELXL97 (Sheldrick, 2008)'
_computing_structure_solution 'SIR2002 (Burla, et al., 2003)'
_diffrn_ambient_temperature 103
_diffrn_detector_area_resol_mean 10.000
_diffrn_measured_fraction_theta_full 0.990
_diffrn_measured_fraction_theta_max 0.990
_diffrn_measurement_device_type 'Rigaku R-AXIS RAPID'
_diffrn_measurement_method \w
_diffrn_radiation_type 'Mo K\a'
_diffrn_radiation_wavelength 0.71075
_diffrn_reflns_av_R_equivalents 0.0260
_diffrn_reflns_limit_h_max 10
_diffrn_reflns_limit_h_min -8
_diffrn_reflns_limit_k_max 11
_diffrn_reflns_limit_k_min -11
_diffrn_reflns_limit_l_max 18
_diffrn_reflns_limit_l_min -18
_diffrn_reflns_number 9094
_diffrn_reflns_theta_full 27.48
_diffrn_reflns_theta_max 27.48
_diffrn_standards_number 0
_exptl_absorpt_coefficient_mu 1.482
_exptl_absorpt_correction_T_max 0.862
_exptl_absorpt_correction_T_min 0.590
_exptl_absorpt_correction_type multi-scan
_exptl_absorpt_process_details 'ABSCOR (Rigaku, 1995)'
_exptl_crystal_colour blue
_exptl_crystal_density_diffrn 1.684
_exptl_crystal_density_method 'not measured'
_exptl_crystal_description block
_exptl_crystal_F_000 474.00
_exptl_crystal_size_max 0.700
_exptl_crystal_size_mid 0.500
_exptl_crystal_size_min 0.100
_refine_diff_density_max 0.660
_refine_diff_density_min -0.300
_refine_ls_extinction_method none
_refine_ls_goodness_of_fit_ref 0.920
_refine_ls_hydrogen_treatment constr
_refine_ls_number_parameters 226
_refine_ls_number_reflns 4168
_refine_ls_number_restraints 0
_refine_ls_R_factor_gt 0.0279
_refine_ls_shift/su_max 0.000
_refine_ls_structure_factor_coef Fsqd
_refine_ls_weighting_details 'w = 1/[\s^2^(Fo^2^)+(0.1000P)^2^+0.0000P] where P=(Fo^2^+2Fc^2^)/3'
_refine_ls_weighting_scheme calc
_refine_ls_wR_factor_ref 0.1076
_reflns_number_gt 3881
_reflns_number_total 4168
_reflns_threshold_expression F^2^>2.0\s(F^2^)
_cod_data_source_file ic501461n_si_001.cif
_cod_data_source_block CuLAClPF6
_cod_depositor_comments 'Adding full bibliography for 4340728--4340732.cif.'
_cod_database_code 4340732

loop_
_symmetry_equiv_pos_site_id
_symmetry_equiv_pos_as_xyz
1 +X,+Y,+Z
2 -X,-Y,-Z

loop_
_atom_site_label
_atom_site_type_symbol
_atom_site_fract_x
_atom_site_fract_y
_atom_site_fract_z
_atom_site_U_iso_or_equiv
_atom_site_adp_type
_atom_site_occupancy
_atom_site_symmetry_multiplicity
_atom_site_calc_flag
_atom_site_refinement_flags
Cu1 Cu -0.03573(2) 0.28192(2) 0.220725(12) 0.01367(10) Uani 1.0 2 d .
Cl1 Cl -0.27497(5) 0.31737(5) 0.13100(3) 0.01961(12) Uani 1.0 2 d .
P1 P 0.41464(6) -0.16407(5) 0.32282(3) 0.01775(13) Uani 1.0 2 d .
F1 F 0.44261(15) -0.00414(13) 0.25711(8) 0.0276(3) Uani 1.0 2 d .
F2 F 0.38303(17) -0.32270(13) 0.38793(9) 0.0319(3) Uani 1.0 2 d .
F3 F 0.20468(15) -0.10326(15) 0.30153(9) 0.0327(3) Uani 1.0 2 d .
F4 F 0.62258(15) -0.22337(14) 0.34468(10) 0.0346(3) Uani 1.0 2 d .
F5 F 0.38142(15) -0.07326(13) 0.41422(8) 0.0265(3) Uani 1.0 2 d .
F6 F 0.44644(18) -0.25430(15) 0.23138(9) 0.0358(3) Uani 1.0 2 d .
N1 N 0.12942(18) 0.20863(17) 0.11441(10) 0.0169(3) Uani 1.0 2 d .
N2 N 0.11317(18) 0.41476(16) 0.26569(10) 0.0150(3) Uani 1.0 2 d .
N3 N -0.15962(18) 0.22943(16) 0.34755(10) 0.0141(3) Uani 1.0 2 d .
C1 C 0.1860(3) 0.3528(2) 0.36389(12) 0.0185(4) Uani 1.0 2 d .
C2 C 0.0468(3) 0.3260(2) 0.44083(12) 0.0188(4) Uani 1.0 2 d .
C3 C -0.0370(3) 0.1929(2) 0.42974(12) 0.0167(4) Uani 1.0 2 d .
C4 C 0.2703(3) 0.4240(2) 0.20032(12) 0.0194(4) Uani 1.0 2 d .
C5 C 0.2271(3) 0.4534(3) 0.09415(13) 0.0217(4) Uani 1.0 2 d .
C6 C 0.2225(3) 0.3017(3) 0.05944(12) 0.0194(4) Uani 1.0 2 d .
C7 C 0.3129(3) 0.2548(3) -0.02307(13) 0.0245(4) Uani 1.0 2 d .
C8 C 0.3114(3) 0.1090(3) -0.04838(13) 0.0268(4) Uani 1.0 2 d .
C9 C 0.2209(3) 0.0117(3) 0.00976(13) 0.0248(4) Uani 1.0 2 d .
C10 C 0.1306(3) 0.0656(2) 0.08974(13) 0.0201(4) Uani 1.0 2 d .
C11 C -0.0059(3) 0.5803(2) 0.26311(13) 0.0221(4) Uani 1.0 2 d .
C12 C -0.2142(3) 0.0803(2) 0.34217(13) 0.0203(4) Uani 1.0 2 d .
C13 C -0.3233(3) 0.3551(2) 0.36585(12) 0.0201(4) Uani 1.0 2 d .
H1A H 0.2458 0.4300 0.3821 0.0222 Uiso 1.0 2 calc R
H1B H 0.2774 0.2498 0.3620 0.0222 Uiso 1.0 2 calc R
H2A H 0.1034 0.3008 0.5041 0.0226 Uiso 1.0 2 calc R
H2B H -0.0485 0.4272 0.4400 0.0226 Uiso 1.0 2 calc R
H3A H 0.0593 0.0953 0.4220 0.0201 Uiso 1.0 2 calc R
H3B H -0.1042 0.1682 0.4894 0.0201 Uiso 1.0 2 calc R
H4A H 0.3645 0.3222 0.2142 0.0232 Uiso 1.0 2 calc R
H4B H 0.3184 0.5118 0.2141 0.0232 Uiso 1.0 2 calc R
H5A H 0.1099 0.5327 0.0836 0.0260 Uiso 1.0 2 calc R
H5B H 0.3180 0.4993 0.0566 0.0260 Uiso 1.0 2 calc R
H7 H 0.3753 0.3224 -0.0619 0.0294 Uiso 1.0 2 calc R
H8 H 0.3718 0.0760 -0.1050 0.0321 Uiso 1.0 2 calc R
H9 H 0.2211 -0.0904 -0.0052 0.0297 Uiso 1.0 2 calc R
H10 H 0.0669 -0.0003 0.1290 0.0241 Uiso 1.0 2 calc R
H11A H -0.1100 0.5767 0.3052 0.0265 Uiso 1.0 2 calc R
H11B H -0.0452 0.6237 0.1975 0.0265 Uiso 1.0 2 calc R
H11C H 0.0592 0.6492 0.2849 0.0265 Uiso 1.0 2 calc R
H12A H -0.2800 0.0522 0.4008 0.0244 Uiso 1.0 2 calc R
H12B H -0.1080 -0.0078 0.3352 0.0244 Uiso 1.0 2 calc R
H12C H -0.2906 0.0983 0.2869 0.0244 Uiso 1.0 2 calc R
H13A H -0.4053 0.3748 0.3129 0.0241 Uiso 1.0 2 calc R
H13B H -0.2918 0.4546 0.3711 0.0241 Uiso 1.0 2 calc R
H13C H -0.3810 0.3190 0.4257 0.0241 Uiso 1.0 2 calc R

loop_
_atom_site_aniso_label
_atom_site_aniso_U_11
_atom_site_aniso_U_22
_atom_site_aniso_U_33
_atom_site_aniso_U_12
_atom_site_aniso_U_13
_atom_site_aniso_U_23
Cu1 0.01288(14) 0.01620(14) 0.01280(14) -0.00454(10) 0.00228(9) -0.00449(9)
Cl1 0.0158(2) 0.0268(3) 0.0165(2) -0.00509(17) -0.00066(15) -0.00500(16)
P1 0.0164(3) 0.0161(3) 0.0214(3) -0.00428(18) 0.00546(17) -0.00691(17)
F1 0.0342(7) 0.0222(5) 0.0282(6) -0.0123(5) 0.0043(5) -0.0024(5)
F2 0.0416(7) 0.0227(6) 0.0331(7) -0.0141(6) 0.0098(6) -0.0035(5)
F3 0.0186(6) 0.0426(7) 0.0370(7) -0.0076(5) -0.0012(5) -0.0074(6)
F4 0.0175(6) 0.0266(6) 0.0571(9) 0.0003(5) 0.0014(6) -0.0101(6)
F5 0.0301(6) 0.0258(6) 0.0244(6) -0.0042(5) 0.0026(5) -0.0121(5)
F6 0.0505(8) 0.0355(7) 0.0307(6) -0.0220(6) 0.0187(6) -0.0214(5)
N1 0.0162(7) 0.0209(7) 0.0149(7) -0.0056(6) 0.0015(6) -0.0058(6)
N2 0.0157(7) 0.0127(6) 0.0169(7) -0.0035(6) 0.0001(5) -0.0032(5)
N3 0.0134(7) 0.0135(6) 0.0153(7) -0.0034(6) 0.0019(5) -0.0033(5)
C1 0.0187(8) 0.0194(8) 0.0188(8) -0.0065(7) -0.0037(7) -0.0033(7)
C2 0.0219(9) 0.0210(8) 0.0148(8) -0.0062(7) -0.0014(6) -0.0045(6)
C3 0.0180(8) 0.0169(8) 0.0139(8) -0.0024(7) 0.0007(6) -0.0023(6)
C4 0.0181(8) 0.0191(8) 0.0227(9) -0.0082(7) 0.0019(7) -0.0035(7)
C5 0.0231(9) 0.0227(9) 0.0192(8) -0.0090(8) 0.0044(7) 0.0005(7)
C6 0.0153(8) 0.0249(9) 0.0155(8) -0.0033(7) 0.0015(6) 0.0003(7)
C7 0.0190(9) 0.0340(10) 0.0181(8) -0.0053(8) 0.0051(7) -0.0021(7)
C8 0.0178(9) 0.0426(11) 0.0168(8) 0.0001(8) 0.0031(7) -0.0105(8)
C9 0.0195(9) 0.0294(9) 0.0262(9) -0.0011(8) -0.0021(7) -0.0147(8)
C10 0.0170(8) 0.0244(9) 0.0207(8) -0.0063(7) 0.0006(7) -0.0075(7)
C11 0.0232(9) 0.0142(8) 0.0276(9) -0.0014(7) 0.0002(7) -0.0060(7)
C12 0.0217(9) 0.0192(8) 0.0216(9) -0.0084(7) 0.0031(7) -0.0037(7)
C13 0.0155(8) 0.0223(8) 0.0195(8) 0.0000(7) 0.0042(7) -0.0047(7)

loop_
_atom_type_symbol
_atom_type_description
_atom_type_scat_dispersion_real
_atom_type_scat_dispersion_imag
_atom_type_scat_source
C C 0.0033 0.0016
;
International Tables for Crystallography
(1992, Vol. C, Tables 4.2.6.8 and 6.1.1.4)
;
H H 0.0000 0.0000
;
International Tables for Crystallography
(1992, Vol. C, Table 6.1.1.4)
;
N N 0.0061 0.0033
;
International Tables for Crystallography
(1992, Vol. C, Tables 4.2.6.8 and 6.1.1.4)
;
P P 0.1023 0.0942
;
International Tables for Crystallography
(1992, Vol. C, Tables 4.2.6.8 and 6.1.1.4)
;
F F 0.0171 0.0103
;
International Tables for Crystallography
(1992, Vol. C, Tables 4.2.6.8 and 6.1.1.4)
;
Cu Cu 0.3201 1.2651
;
International Tables for Crystallography
(1992, Vol. C, Tables 4.2.6.8 and 6.1.1.4)
;
Cl Cl 0.1484 0.1585
;
International Tables for Crystallography
(1992, Vol. C, Tables 4.2.6.8 and 6.1.1.4)
;

loop_
_geom_angle_atom_site_label_1
_geom_angle_atom_site_label_2
_geom_angle_atom_site_label_3
_geom_angle
_geom_angle_publ_flag
Cl1 Cu1 N1 91.57(5) yes
Cl1 Cu1 N2 139.32(4) yes
Cl1 Cu1 N3 95.38(5) yes
N1 Cu1 N2 95.97(7) yes
N1 Cu1 N3 149.57(6) yes
N2 Cu1 N3 97.82(6) yes
F1 P1 F2 178.98(7) yes
F1 P1 F3 89.37(7) yes
F1 P1 F4 90.56(7) yes
F1 P1 F5 89.88(7) yes
F1 P1 F6 90.10(7) yes
F2 P1 F3 89.60(7) yes
F2 P1 F4 90.46(7) yes
F2 P1 F5 90.18(7) yes
F2 P1 F6 89.84(7) yes
F3 P1 F4 179.48(8) yes
F3 P1 F5 89.71(7) yes
F3 P1 F6 89.91(8) yes
F4 P1 F5 89.78(7) yes
F4 P1 F6 90.60(8) yes
F5 P1 F6 179.62(7) yes
Cu1 N1 C6 123.55(13) yes
Cu1 N1 C10 117.07(12) yes
C6 N1 C10 118.89(15) yes
Cu1 N2 C1 114.34(11) yes
Cu1 N2 C4 111.97(12) yes
Cu1 N2 C11 106.14(11) yes
C1 N2 C4 106.24(13) yes
C1 N2 C11 109.83(14) yes
C4 N2 C11 108.21(13) yes
Cu1 N3 C3 112.08(11) yes
Cu1 N3 C12 106.12(11) yes
Cu1 N3 C13 113.64(10) yes
C3 N3 C12 107.19(13) yes
C3 N3 C13 110.06(14) yes
C12 N3 C13 107.35(14) yes
N2 C1 C2 114.44(14) yes
C1 C2 C3 114.43(15) yes
N3 C3 C2 114.88(13) yes
N2 C4 C5 113.75(15) yes
C4 C5 C6 111.76(15) yes
N1 C6 C5 116.51(15) yes
N1 C6 C7 121.05(19) yes
C5 C6 C7 122.41(18) yes
C6 C7 C8 119.58(19) yes
C7 C8 C9 119.19(18) yes
C8 C9 C10 118.8(2) yes
N1 C10 C9 122.48(18) yes
N2 C1 H1A 108.648 no
N2 C1 H1B 108.649 no
C2 C1 H1A 108.651 no
C2 C1 H1B 108.648 no
H1A C1 H1B 107.593 no
C1 C2 H2A 108.650 no
C1 C2 H2B 108.650 no
C3 C2 H2A 108.655 no
C3 C2 H2B 108.655 no
H2A C2 H2B 107.598 no
N3 C3 H3A 108.545 no
N3 C3 H3B 108.549 no
C2 C3 H3A 108.547 no
C2 C3 H3B 108.546 no
H3A C3 H3B 107.539 no
N2 C4 H4A 108.811 no
N2 C4 H4B 108.812 no
C5 C4 H4A 108.816 no
C5 C4 H4B 108.811 no
H4A C4 H4B 107.674 no
C4 C5 H5A 109.265 no
C4 C5 H5B 109.270 no
C6 C5 H5A 109.265 no
C6 C5 H5B 109.267 no
H5A C5 H5B 107.935 no
C6 C7 H7 120.210 no
C8 C7 H7 120.214 no
C7 C8 H8 120.401 no
C9 C8 H8 120.409 no
C8 C9 H9 120.620 no
C10 C9 H9 120.619 no
N1 C10 H10 118.763 no
C9 C10 H10 118.760 no
N2 C11 H11A 109.470 no
N2 C11 H11B 109.475 no
N2 C11 H11C 109.472 no
H11A C11 H11B 109.468 no
H11A C11 H11C 109.471 no
H11B C11 H11C 109.471 no
N3 C12 H12A 109.476 no
N3 C12 H12B 109.469 no
N3 C12 H12C 109.468 no
H12A C12 H12B 109.476 no
H12A C12 H12C 109.470 no
H12B C12 H12C 109.468 no
N3 C13 H13A 109.470 no
N3 C13 H13B 109.472 no
N3 C13 H13C 109.474 no
H13A C13 H13B 109.472 no
H13A C13 H13C 109.475 no
H13B C13 H13C 109.465 no

loop_
_geom_bond_atom_site_label_1
_geom_bond_atom_site_label_2
_geom_bond_distance
_geom_bond_publ_flag
Cu1 Cl1 2.2475(5) yes
Cu1 N1 1.9910(14) yes
Cu1 N2 2.0396(17) yes
Cu1 N3 2.0297(14) yes
P1 F1 1.6065(12) yes
P1 F2 1.6033(13) yes
P1 F3 1.6107(13) yes
P1 F4 1.5972(13) yes
P1 F5 1.5997(13) yes
P1 F6 1.5975(15) yes
N1 C6 1.353(3) yes
N1 C10 1.350(3) yes
N2 C1 1.497(3) yes
N2 C4 1.499(3) yes
N2 C11 1.491(2) yes
N3 C3 1.493(3) yes
N3 C12 1.490(3) yes
N3 C13 1.484(2) yes
C1 C2 1.524(3) yes
C2 C3 1.512(3) yes
C4 C5 1.528(3) yes
C5 C6 1.498(3) yes
C6 C7 1.389(3) yes
C7 C8 1.383(4) yes
C8 C9 1.385(3) yes
C9 C10 1.378(3) yes
C1 H1A 0.990 no
C1 H1B 0.990 no
C2 H2A 0.990 no
C2 H2B 0.990 no
C3 H3A 0.990 no
C3 H3B 0.990 no
C4 H4A 0.990 no
C4 H4B 0.990 no
C5 H5A 0.990 no
C5 H5B 0.990 no
C7 H7 0.950 no
C8 H8 0.950 no
C9 H9 0.950 no
C10 H10 0.950 no
C11 H11A 0.980 no
C11 H11B 0.980 no
C11 H11C 0.980 no
C12 H12A 0.980 no
C12 H12B 0.980 no
C12 H12C 0.980 no
C13 H13A 0.980 no
C13 H13B 0.980 no
C13 H13C 0.980 no

loop_
_geom_contact_atom_site_label_1
_geom_contact_atom_site_label_2
_geom_contact_distance
_geom_contact_publ_flag
_geom_contact_site_symmetry_2
Cu1 C2 3.3279(19) no .
Cu1 C5 3.155(2) no .
Cl1 C10 3.4107(17) no .
Cl1 C12 3.3316(18) no .
Cl1 C13 3.3856(19) no .
N1 C4 2.874(3) no .
N1 C8 2.770(3) no .
N2 C3 3.151(3) no .
N2 C6 3.229(3) no .
N3 C1 3.192(3) no .
N3 C11 3.586(3) no .
C2 C11 3.043(3) no .
C2 C13 3.069(3) no .
C5 C11 3.082(3) no .
C6 C9 2.744(3) no .
C7 C10 2.722(3) no .
Cu1 F3 3.4334(12) no .
Cl1 C4 3.5319(17) no 1_455
Cl1 C5 3.5344(19) no 2_565
F1 N1 3.2355(17) no .
F1 C4 3.594(2) no .
F1 C8 3.534(3) no 2_655
F1 C10 3.372(3) no .
F1 C12 3.303(3) no 1_655
F2 C13 3.164(2) no 1_645
F2 C13 3.466(3) no 2_556
F3 Cu1 3.4334(12) no .
F3 N1 3.4328(18) no .
F3 N3 3.5920(17) no .
F3 C3 3.470(2) no .
F3 C10 3.136(3) no .
F3 C12 3.289(2) no .
F4 C11 3.197(2) no 1_645
F4 C12 3.231(3) no 1_655
F4 C13 3.559(3) no 1_645
F5 C1 3.5956(19) no .
F5 C3 3.4787(19) no .
F6 C4 3.541(3) no 1_545
F6 C7 3.395(3) no 2_655
F6 C8 3.389(3) no 2_655
N1 F1 3.2355(17) no .
N1 F3 3.4328(18) no .
N3 F3 3.5920(17) no .
C1 F5 3.5956(19) no .
C2 C2 3.595(3) no 2_566
C3 F3 3.470(2) no .
C3 F5 3.4787(19) no .
C3 C3 3.547(3) no 2_556
C4 Cl1 3.5319(17) no 1_655
C4 F1 3.594(2) no .
C4 F6 3.541(3) no 1_565
C5 Cl1 3.5344(19) no 2_565
C7 F6 3.395(3) no 2_655
C8 F1 3.534(3) no 2_655
C8 F6 3.389(3) no 2_655
C8 C8 3.287(3) no 2_655
C8 C9 3.563(3) no 2_655
C9 C8 3.563(3) no 2_655
C9 C9 3.534(3) no 2_555
C9 C10 3.427(3) no 2_555
C10 F1 3.372(3) no .
C10 F3 3.136(3) no .
C10 C9 3.427(3) no 2_555
C11 F4 3.197(2) no 1_465
C12 F1 3.303(3) no 1_455
C12 F3 3.289(2) no .
C12 F4 3.231(3) no 1_455
C13 F2 3.164(2) no 1_465
C13 F2 3.466(3) no 2_556
C13 F4 3.559(3) no 1_465
Cu1 H1B 3.1804 no .
Cu1 H2B 3.5309 no .
Cu1 H3A 3.0727 no .
Cu1 H4A 3.2254 no .
Cu1 H5A 3.0870 no .
Cu1 H10 2.8772 no .
Cu1 H11A 2.9214 no .
Cu1 H11B 2.9331 no .
Cu1 H12B 2.9436 no .
Cu1 H12C 2.8947 no .
Cu1 H13A 3.0451 no .
Cu1 H13B 3.1139 no .
Cl1 H10 3.2954 no .
Cl1 H12C 2.6965 no .
Cl1 H13A 2.7832 no .
N1 H4A 2.8474 no .
N1 H5A 2.7591 no .
N1 H5B 3.2333 no .
N1 H7 3.2404 no .
N1 H9 3.2428 no .
N2 H2A 3.3643 no .
N2 H2B 2.7055 no .
N2 H3A 3.3716 no .
N2 H5A 2.6166 no .
N2 H5B 3.3444 no .
N2 H13B 3.3598 no .
N3 H1B 3.4785 no .
N3 H2A 3.3512 no .
N3 H2B 2.6733 no .
N3 H11A 3.1196 no .
C1 H3A 2.6838 no .
C1 H3B 3.3743 no .
C1 H4A 2.4736 no .
C1 H4B 2.6504 no .
C1 H11A 2.6708 no .
C1 H11B 3.2922 no .
C1 H11C 2.6006 no .
C1 H13B 3.5870 no .
C2 H11A 2.7339 no .
C2 H11C 3.3092 no .
C2 H13B 2.7533 no .
C2 H13C 3.3717 no .
C3 H1A 3.3777 no .
C3 H1B 2.7148 no .
C3 H11A 3.4442 no .
C3 H12A 2.6035 no .
C3 H12B 2.5619 no .
C3 H12C 3.2586 no .
C3 H13A 3.2866 no .
C3 H13B 2.6494 no .
C3 H13C 2.6113 no .
C4 H1A 2.5790 no .
C4 H1B 2.5299 no .
C4 H11A 3.2775 no .
C4 H11B 2.6044 no .
C4 H11C 2.6086 no .
C5 H7 2.7074 no .
C5 H11B 2.7365 no .
C5 H11C 3.4370 no .
C6 H4A 2.5714 no .
C6 H4B 3.3169 no .
C6 H8 3.2570 no .
C6 H10 3.1821 no .
C7 H4A 3.5728 no .
C7 H5A 3.0868 no .
C7 H5B 2.5865 no .
C7 H9 3.2503 no .
C8 H10 3.2318 no .
C9 H7 3.2484 no .
C10 H8 3.2407 no .
C11 H1A 2.5940 no .
C11 H1B 3.2914 no .
C11 H2B 2.6868 no .
C11 H4A 3.2663 no .
C11 H4B 2.5155 no .
C11 H5A 2.7043 no .
C11 H13B 2.9725 no .
C12 H3A 2.5184 no .
C12 H3B 2.6050 no .
C12 H13A 2.5867 no .
C12 H13B 3.2542 no .
C12 H13C 2.5699 no .
C13 H2B 2.7047 no .
C13 H3A 3.2801 no .
C13 H3B 2.5689 no .
C13 H11A 2.8731 no .
C13 H12A 2.5463 no .
C13 H12B 3.2517 no .
C13 H12C 2.6147 no .
H1A H2A 2.2987 no .
H1A H2B 2.3906 no .
H1A H3A 3.5539 no .
H1A H4A 2.7190 no .
H1A H4B 2.4463 no .
H1A H11A 2.9216 no .
H1A H11B 3.4779 no .
H1A H11C 2.3622 no .
H1B H2A 2.3906 no .
H1B H2B 2.8581 no .
H1B H3A 2.4719 no .
H1B H3B 3.5559 no .
H1B H4A 2.2058 no .
H1B H4B 2.9108 no .
H1B H11A 3.5858 no .
H1B H11C 3.4757 no .
H2A H3A 2.4020 no .
H2A H3B 2.2654 no .
H2A H11A 3.5699 no .
H2A H13B 3.5401 no .
H2B H3A 2.8462 no .
H2B H3B 2.4032 no .
H2B H11A 2.1330 no .
H2B H11B 3.5833 no .
H2B H11C 2.9229 no .
H2B H13A 3.5744 no .
H2B H13B 2.1265 no .
H2B H13C 3.0157 no .
H3A H12A 2.8090 no .
H3A H12B 2.2843 no .
H3A H12C 3.4210 no .
H3A H13B 3.5739 no .
H3A H13C 3.4656 no .
H3B H12A 2.4208 no .
H3B H12B 2.8769 no .
H3B H12C 3.5068 no .
H3B H13A 3.4667 no .
H3B H13B 2.8624 no .
H3B H13C 2.3537 no .
H4A H5A 2.8534 no .
H4A H5B 2.4866 no .
H4A H11B 3.5463 no .
H4A H11C 3.4387 no .
H4B H5A 2.4915 no .
H4B H5B 2.2528 no .
H4B H11A 3.4359 no .
H4B H11B 2.7502 no .
H4B H11C 2.3162 no .
H5A H7 3.2505 no .
H5A H11A 3.5082 no .
H5A H11B 2.0875 no .
H5A H11C 3.1504 no .
H5B H7 2.4074 no .
H5B H11B 3.3943 no .
H7 H8 2.3414 no .
H8 H9 2.3498 no .
H9 H10 2.3187 no .
H10 H12B 3.1428 no .
H10 H12C 3.4727 no .
H11A H13A 3.2415 no .
H11A H13B 2.0816 no .
H11B H13B 3.4138 no .
H12A H13A 2.8257 no .
H12A H13B 3.4506 no .
H12A H13C 2.3307 no .
H12B H13A 3.4992 no .
H12B H13C 3.4533 no .
H12C H13A 2.4225 no .
H12C H13B 3.5107 no .
H12C H13C 2.9023 no .
Cl1 H4A 2.9686 no 1_455
Cl1 H4B 3.4074 no 1_455
Cl1 H5A 3.4237 no 2_565
Cl1 H5B 3.2973 no 1_455
Cl1 H5B 2.8604 no 2_565
Cl1 H7 3.0423 no 2_565
Cl1 H9 2.8121 no 2_555
P1 H3A 3.4591 no .
P1 H3B 3.4830 no 2_556
P1 H8 3.4857 no 2_655
P1 H13B 3.4898 no 1_645
F1 H1B 2.8464 no .
F1 H4A 2.7258 no .
F1 H8 2.5874 no 2_655
F1 H10 3.5320 no .
F1 H12A 3.2442 no 1_655
F1 H12C 2.5569 no 1_655
F2 H1A 2.6709 no 1_545
F2 H3B 2.8780 no 2_556
F2 H4B 3.1829 no 1_545
F2 H11C 3.0790 no 1_545
F2 H13A 3.0341 no 1_645
F2 H13B 2.7748 no 1_645
F2 H13B 3.5132 no 2_556
F2 H13C 3.1571 no 1_645
F2 H13C 2.6462 no 2_556
F3 H1B 3.5288 no .
F3 H3A 2.6229 no .
F3 H3B 3.0177 no 2_556
F3 H10 2.6527 no .
F3 H11C 2.7462 no 1_545
F3 H12B 2.3983 no .
F4 H2A 2.9906 no 2_656
F4 H2B 3.5523 no 1_645
F4 H8 3.4324 no 2_655
F4 H11A 2.4350 no 1_645
F4 H11B 3.3480 no 1_645
F4 H11C 3.3827 no 1_645
F4 H12A 2.9498 no 1_655
F4 H12B 3.1595 no 1_655
F4 H12C 3.0384 no 1_655
F4 H13B 2.6815 no 1_645
F5 H1B 2.7107 no .
F5 H3A 2.5534 no .
F5 H3B 2.7269 no 2_556
F5 H12A 3.1018 no 1_655
F5 H12A 2.7102 no 2_556
F5 H12C 3.5523 no 1_655
F5 H13C 2.8585 no 2_556
F6 H4B 2.5547 no 1_545
F6 H7 2.7669 no 2_655
F6 H8 2.7557 no 2_655
F6 H10 3.4284 no .
F6 H11A 3.5274 no 1_645
F6 H11C 3.3552 no 1_545
F6 H13A 3.1812 no 1_645
F6 H13B 3.2616 no 1_645
N1 H5A 3.5768 no 2_565
C1 H2B 3.5830 no 2_566
C1 H13A 3.2698 no 1_655
C1 H13C 3.4634 no 1_655
C2 H2A 3.3606 no 2_566
C2 H2B 2.9527 no 2_566
C3 H3A 3.0411 no 2_556
C3 H3B 3.0989 no 2_556
C3 H12A 3.5624 no 2_556
C3 H12B 3.5674 no 2_556
C4 H13A 2.9710 no 1_655
C6 H5A 3.2572 no 2_565
C7 H5A 3.4056 no 2_565
C7 H8 3.5681 no 2_655
C7 H9 3.5512 no 2_655
C7 H11B 3.1937 no 2_565
C8 H8 3.2900 no 2_655
C8 H11B 3.2518 no 2_565
C9 H8 3.3740 no 2_655
C9 H9 3.3294 no 2_555
C9 H10 3.1065 no 2_555
C10 H9 3.0015 no 2_555
C11 H2A 3.5949 no 2_566
C12 H2A 3.5936 no 2_556
C12 H3A 3.5815 no 2_556
C12 H3B 3.5691 no 2_556
C13 H1A 3.2449 no 1_455
C13 H1B 3.4788 no 1_455
C13 H4A 3.4442 no 1_455
C13 H4B 3.4705 no 1_455
H1A F2 2.6709 no 1_565
H1A C13 3.2449 no 1_655
H1A H2A 3.5768 no 2_566
H1A H2B 3.1284 no 2_566
H1A H13A 2.7748 no 1_655
H1A H13C 2.8812 no 1_655
H1B F1 2.8464 no .
H1B F3 3.5288 no .
H1B F5 2.7107 no .
H1B C13 3.4788 no 1_655
H1B H12A 3.4519 no 1_655
H1B H12C 3.4400 no 1_655
H1B H13A 2.9613 no 1_655
H1B H13C 3.1001 no 1_655
H2A F4 2.9906 no 2_656
H2A C2 3.3606 no 2_566
H2A C11 3.5949 no 2_566
H2A C12 3.5936 no 2_556
H2A H1A 3.5768 no 2_566
H2A H2A 3.4088 no 2_566
H2A H2B 2.5478 no 2_566
H2A H11A 3.0733 no 2_566
H2A H11C 3.2231 no 2_566
H2A H12A 3.1359 no 2_556
H2A H12B 3.1311 no 2_556
H2B F4 3.5523 no 1_465
H2B C1 3.5830 no 2_566
H2B C2 2.9527 no 2_566
H2B H1A 3.1284 no 2_566
H2B H2A 2.5478 no 2_566
H2B H2B 2.5434 no 2_566
H3A P1 3.4591 no .
H3A F3 2.6229 no .
H3A F5 2.5534 no .
H3A C3 3.0411 no 2_556
H3A C12 3.5815 no 2_556
H3A H3A 2.8068 no 2_556
H3A H3B 2.3838 no 2_556
H3A H12A 3.0378 no 2_556
H3A H12B 3.4236 no 2_556
H3B P1 3.4830 no 2_556
H3B F2 2.8780 no 2_556
H3B F3 3.0177 no 2_556
H3B F5 2.7269 no 2_556
H3B C3 3.0989 no 2_556
H3B C12 3.5691 no 2_556
H3B H3A 2.3838 no 2_556
H3B H3B 2.9306 no 2_556
H3B H12A 3.4079 no 2_556
H3B H12B 3.0029 no 2_556
H4A Cl1 2.9686 no 1_655
H4A F1 2.7258 no .
H4A C13 3.4442 no 1_655
H4A H12C 2.9983 no 1_655
H4A H13A 2.5215 no 1_655
H4B Cl1 3.4074 no 1_655
H4B F2 3.1829 no 1_565
H4B F6 2.5547 no 1_565
H4B C13 3.4705 no 1_655
H4B H7 3.5537 no 2_665
H4B H13A 2.5462 no 1_655
H5A Cl1 3.4237 no 2_565
H5A N1 3.5768 no 2_565
H5A C6 3.2572 no 2_565
H5A C7 3.4056 no 2_565
H5A H5A 3.2187 no 2_565
H5B Cl1 3.2973 no 1_655
H5B Cl1 2.8604 no 2_565
H5B H5B 3.1709 no 2_665
H5B H7 3.1943 no 2_665
H5B H9 3.4364 no 1_565
H7 Cl1 3.0423 no 2_565
H7 F6 2.7669 no 2_655
H7 H4B 3.5537 no 2_665
H7 H5B 3.1943 no 2_665
H7 H9 3.3522 no 2_655
H7 H11B 3.1965 no 2_565
H8 P1 3.4857 no 2_655
H8 F1 2.5874 no 2_655
H8 F4 3.4324 no 2_655
H8 F6 2.7557 no 2_655
H8 C7 3.5681 no 2_655
H8 C8 3.2900 no 2_655
H8 C9 3.3740 no 2_655
H8 H8 3.5567 no 2_655
H8 H11B 3.2872 no 2_565
H8 H12C 3.3737 no 2_555
H9 Cl1 2.8121 no 2_555
H9 C7 3.5512 no 2_655
H9 C9 3.3294 no 2_555
H9 C10 3.0015 no 2_555
H9 H5B 3.4364 no 1_545
H9 H7 3.3522 no 2_655
H9 H9 3.3891 no 2_555
H9 H10 2.7987 no 2_555
H10 F1 3.5320 no .
H10 F3 2.6527 no .
H10 F6 3.4284 no .
H10 C9 3.1065 no 2_555
H10 H9 2.7987 no 2_555
H10 H11B 3.5912 no 1_545
H10 H11C 3.4838 no 1_545
H11A F4 2.4350 no 1_465
H11A F6 3.5274 no 1_465
H11A H2A 3.0733 no 2_566
H11B F4 3.3480 no 1_465
H11B C7 3.1937 no 2_565
H11B C8 3.2518 no 2_565
H11B H7 3.1965 no 2_565
H11B H8 3.2872 no 2_565
H11B H10 3.5912 no 1_565
H11C F2 3.0790 no 1_565
H11C F3 2.7462 no 1_565
H11C F4 3.3827 no 1_465
H11C F6 3.3552 no 1_565
H11C H2A 3.2231 no 2_566
H11C H10 3.4838 no 1_565
H11C H12B 3.1124 no 1_565
H12A F1 3.2442 no 1_455
H12A F4 2.9498 no 1_455
H12A F5 3.1018 no 1_455
H12A F5 2.7102 no 2_556
H12A C3 3.5624 no 2_556
H12A H1B 3.4519 no 1_455
H12A H2A 3.1359 no 2_556
H12A H3A 3.0378 no 2_556
H12A H3B 3.4079 no 2_556
H12B F3 2.3983 no .
H12B F4 3.1595 no 1_455
H12B C3 3.5674 no 2_556
H12B H2A 3.1311 no 2_556
H12B H3A 3.4236 no 2_556
H12B H3B 3.0029 no 2_556
H12B H11C 3.1124 no 1_545
H12C F1 2.5569 no 1_455
H12C F4 3.0384 no 1_455
H12C F5 3.5523 no 1_455
H12C H1B 3.4400 no 1_455
H12C H4A 2.9983 no 1_455
H12C H8 3.3737 no 2_555
H13A F2 3.0341 no 1_465
H13A F6 3.1812 no 1_465
H13A C1 3.2698 no 1_455
H13A C4 2.9710 no 1_455
H13A H1A 2.7748 no 1_455
H13A H1B 2.9613 no 1_455
H13A H4A 2.5215 no 1_455
H13A H4B 2.5462 no 1_455
H13B P1 3.4898 no 1_465
H13B F2 2.7748 no 1_465
H13B F2 3.5132 no 2_556
H13B F4 2.6815 no 1_465
H13B F6 3.2616 no 1_465
H13C F2 3.1571 no 1_465
H13C F2 2.6462 no 2_556
H13C F5 2.8585 no 2_556
H13C C1 3.4634 no 1_455
H13C H1A 2.8812 no 1_455
H13C H1B 3.1001 no 1_455

loop_
_geom_torsion_atom_site_label_1
_geom_torsion_atom_site_label_2
_geom_torsion_atom_site_label_3
_geom_torsion_atom_site_label_4
_geom_torsion
_geom_torsion_publ_flag
Cl1 Cu1 N1 C6 103.33(10) no
Cl1 Cu1 N1 C10 -68.58(9) no
Cl1 Cu1 N2 C1 145.86(5) no
Cl1 Cu1 N2 C4 -93.24(8) no
Cl1 Cu1 N2 C11 24.63(11) no
Cl1 Cu1 N3 C3 178.77(7) no
Cl1 Cu1 N3 C12 62.07(7) no
Cl1 Cu1 N3 C13 -55.66(10) no
N1 Cu1 N2 C1 -114.70(8) no
N1 Cu1 N2 C4 6.20(8) no
N1 Cu1 N2 C11 124.07(8) no
N2 Cu1 N1 C6 -36.64(11) no
N2 Cu1 N1 C10 151.45(9) no
N1 Cu1 N3 C3 76.37(16) no
N1 Cu1 N3 C12 -40.32(16) no
N1 Cu1 N3 C13 -158.06(10) no
N3 Cu1 N1 C6 -153.27(10) no
N3 Cu1 N1 C10 34.82(18) no
N2 Cu1 N3 C3 -39.81(9) no
N2 Cu1 N3 C12 -156.50(7) no
N2 Cu1 N3 C13 85.76(10) no
N3 Cu1 N2 C1 38.10(8) no
N3 Cu1 N2 C4 159.00(7) no
N3 Cu1 N2 C11 -83.12(8) no
Cu1 N1 C6 C5 12.52(19) no
Cu1 N1 C6 C7 -169.44(9) no
Cu1 N1 C10 C9 171.28(10) no
C6 N1 C10 C9 -1.0(3) no
C10 N1 C6 C5 -175.71(13) no
C10 N1 C6 C7 2.3(3) no
Cu1 N2 C1 C2 -52.86(15) no
Cu1 N2 C4 C5 43.16(14) no
C1 N2 C4 C5 168.64(12) no
C4 N2 C1 C2 -176.88(13) no
C11 N2 C1 C2 66.31(18) no
C11 N2 C4 C5 -73.47(17) no
Cu1 N3 C3 C2 58.36(14) no
C12 N3 C3 C2 174.41(12) no
C13 N3 C3 C2 -69.15(17) no
N2 C1 C2 C3 66.66(17) no
C1 C2 C3 N3 -70.69(16) no
N2 C4 C5 C6 -80.70(16) no
C4 C5 C6 N1 47.11(19) no
C4 C5 C6 C7 -130.90(15) no
N1 C6 C7 C8 -1.5(3) no
C5 C6 C7 C8 176.40(14) no
C6 C7 C8 C9 -0.6(3) no
C7 C8 C9 C10 1.9(3) no
C8 C9 C10 N1 -1.1(3) no
